data_2007770
loop_
_publ_author_name
'Tsutomu Adachi'
'Jun-Ichi Mizoguchi'
'Yasuo Hayashi'
'Yuko Yamashoji'
'Nobuko Kanehisa'
'Yasushi Kai'
'Yoshihisa Inoue'

_publ_section_title
;New Gastroprokinetic Agent TKS159:
 4-Amino-5-chloro-<i>N</i>-[(2<i>S</i>,4<i>S</i>)-1-ethyl-2-hydroxymethyl-4-pyrrolidinyl]-2-methoxybenzamide
;
_journal_issue 10
_journal_name_full 'Acta Crystallographica Section C'
_journal_page_first 1527
_journal_page_last 1529
_journal_paper_doi 10.1107/S0108270198003722
_journal_volume 54
_journal_year 1998
_chemical_formula_moiety 'C15 H22 N3 O3 Cl'
_chemical_formula_sum 'C15 H22 Cl N3 O3'
_chemical_formula_weight 327.81
_chemical_name_systematic
;
4-amino-5-chloro-2-methoxy-N-[(2S,4S)-1-ethyl-2-hydroxymethyl-4-pyrrolidinyl
] benzamide
;
_space_group_IT_number 19
_symmetry_cell_setting orthorhombic
_symmetry_space_group_name_Hall 'P 2ac 2ab'
_symmetry_space_group_name_H-M 'P 21 21 21'
_cell_angle_alpha 90
_cell_angle_beta 90
_cell_angle_gamma 90
_cell_formula_units_Z 4
_cell_length_a 13.3780(6)
_cell_length_b 20.6464(6)
_cell_length_c 6.2510(4)
_cell_measurement_reflns_used 24
_cell_measurement_temperature 296
_cell_measurement_theta_max 32.5
_cell_measurement_theta_min 31.6
_cell_volume 1726.57(14)
_computing_cell_refinement 'Rigaku AFC Software'
_computing_data_collection 'Rigaku AFC Software (Rigaku, 1990)'
_computing_data_reduction 'TEXSAN (Molecular Structure Coorporation, 1993)'
_computing_molecular_graphics 'ORTEPII (Johnson, 1976)'
_computing_publication_material TEXSAN
_computing_structure_refinement TEXSAN
_computing_structure_solution 'SHELXS86 (Sheldrick, 1985); DIRDIF94 (Beurskens et al., 1994)'
_diffrn_ambient_temperature 296
_diffrn_measurement_device 'Rigaku AFC-5R'
_diffrn_measurement_method '\w/2\q scans'
_diffrn_radiation_monochromator graphite
_diffrn_radiation_source rotating_anode
_diffrn_radiation_type CuK\a
_diffrn_radiation_wavelength 1.54178
_diffrn_reflns_av_R_equivalents 0.041
_diffrn_reflns_limit_h_max 15
_diffrn_reflns_limit_h_min -15
_diffrn_reflns_limit_k_max 23
_diffrn_reflns_limit_k_min -23
_diffrn_reflns_limit_l_max 7
_diffrn_reflns_limit_l_min -7
_diffrn_reflns_number 3039
_diffrn_reflns_theta_max 60.1
_diffrn_reflns_theta_min 2.0
_diffrn_standards_decay_% none
_diffrn_standards_interval_count 150
_diffrn_standards_number 3
_exptl_absorpt_coefficient_mu 2.094
_exptl_absorpt_correction_T_max 0.534
_exptl_absorpt_correction_T_min 0.440
_exptl_absorpt_correction_type '\y scans'
_exptl_absorpt_process_details '(North et al., 1968)'
_exptl_crystal_colour colourless
_exptl_crystal_density_diffrn 1.261
_exptl_crystal_density_method none
_exptl_crystal_description prismatic
_exptl_crystal_F_000 696.0
_exptl_crystal_size_max 0.40
_exptl_crystal_size_mid 0.40
_exptl_crystal_size_min 0.30
_refine_diff_density_max 0.30
_refine_diff_density_min -0.31
_refine_ls_abs_structure_details
;
Flack (1983)     parameter = 0.02(2)
;
_refine_ls_extinction_coef 'g = 1.11 \\times 10^-5^'
_refine_ls_extinction_method 'I~corr~ = I~o~(1 + gI~c~)'
_refine_ls_goodness_of_fit_obs 1.895
_refine_ls_hydrogen_treatment H_atoms:_see_text_below
_refine_ls_matrix_type full
_refine_ls_number_constraints 0
_refine_ls_number_parameters 203
_refine_ls_number_reflns 2555
_refine_ls_number_restraints 0
_refine_ls_R_factor_obs 0.046
_refine_ls_shift/esd_max 0.00
_refine_ls_structure_factor_coef F
_refine_ls_weighting_details 'w = 1/[\s^2^(Fo) + 0.00002|Fo|^2^]'
_refine_ls_weighting_scheme calc
_refine_ls_wR_factor_obs 0.0647
_reflns_number_observed 2439
_reflns_number_total 2555
_reflns_observed_criterion 'I > 2\s(I)'
_cod_data_source_file sx1037.cif
_cod_data_source_block I
_cod_depositor_comments
;
The following automatic conversions were performed:
'_symmetry_cell_setting' value 'Orthorhombic' changed to 'orthorhombic'
according to '/home/saulius/struct/CIF-dictionaries/cif_core.dic'
dictionary named 'cif_core.dic' version 2.4.1 from 2010-06-29.

Automatic conversion script
Id: cif_fix_enum 1527 2010-12-29 10:47:43Z saulius 

The following automatic conversions were performed:

'_symmetry_cell_setting' value 'Orthorhombic' changed to
'orthorhombic' according to
/home/saulius/struct/CIF-dictionaries/cif_core.dic dictionary named
'cif_core.dic' version 2.4.1 from 2010-06-29.

Automatic conversion script
Id: cif_fix_values 1715 2011-07-08 13:25:40Z adriana 

The following automatic conversions were performed:

'_refine_ls_weighting_scheme' value '
w = 1/[\s^2^(Fo) + 0.00002|Fo|^2^]' was changed to 'calc'. New tag
'_refine_ls_weighting_details' was created. The value of the new tag
was set to 'w = 1/[\s^2^(Fo) + 0.00002|Fo|^2^]'.

Automatic conversion script
Id: cif_fix_values 3143 2015-03-26 13:38:13Z robertas 
;
_cod_original_cell_volume 1726.60(10)
_cod_original_formula_sum 'C15 H22 N3 O3 Cl'
_cod_database_code 2007770

loop_
_symmetry_equiv_pos_as_xyz
x,y,z
1/2-x,-y,1/2+z
1/2+x,1/2-y,-z
-x,1/2+y,1/2-z

loop_
_atom_site_aniso_label
_atom_site_aniso_U_11
_atom_site_aniso_U_22
_atom_site_aniso_U_33
_atom_site_aniso_U_12
_atom_site_aniso_U_13
_atom_site_aniso_U_23
_atom_site_aniso_type_symbol
CL1 0.0663(4) 0.0651(3) 0.0560(3) -0.0013(3) -0.0052(3) 0.0120(2) CL
O1 0.0510(9) 0.0810(10) 0.0810(10) -0.0113(8) -0.0157(8) 0.0326(9) O
O2 0.0453(8) 0.0687(9) 0.0670(10) -0.0029(7) 0.0006(7) 0.0136(8) O
O3 0.0910(10) 0.0720(10) 0.0660(10) -0.0200(10) 0.0060(10) -0.0189(9) O
N1 0.0600(10) 0.093(2) 0.0800(10) -0.0220(10) -0.0030(10) 0.0340(10) N
N2 0.0481(9) 0.0510(10) 0.0650(10) 0.0006(8) 0.0008(9) 0.0141(8) N
N3 0.0540(10) 0.0483(9) 0.0520(10) 0.0005(7) -0.0039(8) 0.0012(8) N
C1 0.0540(10) 0.0400(10) 0.0500(10) 0.0013(9) -0.0005(9) -0.0008(8) C
C2 0.0460(10) 0.0390(10) 0.0560(10) -0.0003(8) -0.0025(8) -0.0035(8) C
C3 0.0470(10) 0.0370(9) 0.0520(10) -0.0034(8) -0.0019(8) -0.0018(8) C
C4 0.0490(10) 0.0480(10) 0.0630(10) -0.0029(8) -0.0060(10) 0.0057(9) C
C5 0.0450(10) 0.0580(10) 0.0720(10) -0.0084(9) -0.0031(9) 0.0110(10) C
C6 0.0550(10) 0.0500(10) 0.0620(10) -0.0069(9) 0.0010(10) 0.0035(9) C
C7 0.0540(10) 0.121(2) 0.107(2) -0.010(2) -0.021(2) 0.042(2) C
C8 0.0450(9) 0.0390(10) 0.0580(10) -0.0003(8) 0.0009(9) -0.0010(8) C
C9 0.0500(10) 0.0490(10) 0.0600(10) 0.0047(9) 0.0045(9) 0.0080(9) C
C10 0.0590(10) 0.0570(10) 0.0600(10) -0.0060(10) -0.0080(10) 0.0090(10) C
C11 0.0510(10) 0.0470(10) 0.0490(10) -0.0030(8) 0.0098(9) 0.0016(8) C
C12 0.0640(10) 0.0470(10) 0.0530(10) -0.0042(9) 0.0020(10) -0.0047(9) C
C13 0.0760(10) 0.0570(10) 0.0610(10) -0.0030(10) 0.0150(10) -0.0100(10) C
C14 0.103(2) 0.076(2) 0.070(2) 0.0230(10) -0.025(2) 0.0060(10) C
C15 0.124(3) 0.108(3) 0.153(4) 0.017(2) -0.088(3) -0.013(3) C

loop_
_atom_site_label
_atom_site_fract_x
_atom_site_fract_y
_atom_site_fract_z
_atom_site_U_iso_or_equiv
_atom_site_thermal_displace_type
_atom_site_calc_flag
_atom_site_calc_attached_atom
_atom_site_type_symbol
CL1 -0.05954(4) -0.21441(3) -0.03013(9) 0.0625(2) Uani ? ? CL
O1 0.11910(10) -0.34289(9) 0.7129(3) 0.0708(5) Uani ? ? O
O2 -0.18620(10) -0.34955(8) 0.6171(3) 0.0604(4) Uani ? ? O
O3 -0.1671(2) -0.62942(9) 0.7945(3) 0.0762(6) Uani ? ? O
N1 0.1550(2) -0.20380(10) 0.1064(4) 0.0774(7) Uani ? ? N
N2 -0.05810(10) -0.39026(8) 0.8041(3) 0.0549(5) Uani ? ? N
N3 -0.01770(10) -0.50741(8) 1.0942(3) 0.0516(5) Uani ? ? N
C1 -0.0052(2) -0.25110(9) 0.1929(4) 0.0480(5) Uani ? ? C
C2 -0.06330(10) -0.28683(9) 0.3297(3) 0.0470(5) Uani ? ? C
C3 -0.02350(10) -0.31763(9) 0.5079(4) 0.0453(5) Uani ? ? C
C4 0.0795(2) -0.31060(10) 0.5424(4) 0.0534(5) Uani ? ? C
C5 0.1367(2) -0.27270(10) 0.4081(4) 0.0581(6) Uani ? ? C
C6 0.0965(2) -0.24140(10) 0.2316(4) 0.0555(6) Uani ? ? C
C7 0.2215(2) -0.3349(2) 0.7636(6) 0.0940(10) Uani ? ? C
C8 -0.0947(2) -0.35375(9) 0.6482(4) 0.0473(5) Uani ? ? C
C9 -0.1192(2) -0.42450(10) 0.9603(4) 0.0529(6) Uani ? ? C
C10 -0.1586(2) -0.48920(10) 0.8785(4) 0.0586(6) Uani ? ? C
C11 -0.1060(2) -0.54100(10) 1.0113(3) 0.0490(5) Uani ? ? C
C12 -0.0556(2) -0.44340(10) 1.1504(4) 0.0547(6) Uani ? ? C
C13 -0.0806(2) -0.60140(10) 0.8864(4) 0.0647(7) Uani ? ? C
C14 0.0281(2) -0.54020(10) 1.2758(5) 0.0830(9) Uani ? ? C
C15 0.1195(3) -0.5068(2) 1.3590(8) 0.128(2) Uani ? ? C
H1NA 0.2239 -0.1989 0.1390 0.0934 Uiso ? ? H
H1NB 0.1271 -0.1826 -0.0143 0.0934 Uiso ? ? H
H2 -0.1328 -0.2906 0.3017 0.0565 Uiso ? ? H
H2N 0.0121 -0.3943 0.8146 0.0661 Uiso ? ? H
H3O -0.225(2) -0.640(2) 0.907(6) 0.110(10) Uiso ? ? H
H5 0.2060 -0.2680 0.4375 0.0698 Uiso ? ? H
H7A 0.2613 -0.3495 0.6474 0.1131 Uiso ? ? H
H7B 0.2371 -0.3593 0.8880 0.1131 Uiso ? ? H
H7C 0.2349 -0.2904 0.7896 0.1131 Uiso ? ? H
H9 -0.1731 -0.3979 1.0053 0.0635 Uiso ? ? H
H10A -0.2289 -0.4918 0.8978 0.0704 Uiso ? ? H
H10B -0.1431 -0.4944 0.7311 0.0704 Uiso ? ? H
H11 -0.1478 -0.5526 1.1279 0.0588 Uiso ? ? H
H12A -0.0948 -0.4453 1.2770 0.0657 Uiso ? ? H
H12B -0.0023 -0.4136 1.1700 0.0657 Uiso ? ? H
H13A -0.0349 -0.5905 0.7756 0.0778 Uiso ? ? H
H13B -0.0504 -0.6319 0.9799 0.0778 Uiso ? ? H
H14A 0.0463 -0.5827 1.2327 0.0992 Uiso ? ? H
H14B -0.0196 -0.5426 1.3880 0.0992 Uiso ? ? H
H15A 0.1435 -0.5294 1.4813 0.1534 Uiso ? ? H
H15B 0.1694 -0.5064 1.2516 0.1534 Uiso ? ? H
H15C 0.1030 -0.4637 1.3980 0.1534 Uiso ? ? H

loop_
_atom_type_symbol
_atom_type_scat_dispersion_real
_atom_type_scat_dispersion_imag
_atom_type_scat_source
CL .364 .702 International_Tables_Vol_C_Table_4.2.6.8_and_6.1.1.1
O .049 .032 International_Tables_Vol_C_Table_4.2.6.8_and_6.1.1.1
N .031 .018 International_Tables_Vol_C_Table_4.2.6.8_and_6.1.1.1
C .018 .009 International_Tables_Vol_C_Table_4.2.6.8_and_6.1.1.1
H .000 .000 International_Tables_Vol_C_Table_6.1.1.2

loop_
_geom_angle_atom_site_label_1
_geom_angle_atom_site_label_2
_geom_angle_atom_site_label_3
_geom_angle_site_symmetry_1
_geom_angle_site_symmetry_2
_geom_angle_site_symmetry_3
_geom_angle
_geom_angle_publ_flag
C4 O1 C7 1_555 1_555 1_555 119.6(3) yes
C8 N2 C9 1_555 1_555 1_555 124.2(2) yes
C11 N3 C12 1_555 1_555 1_555 103.5(2) yes
C11 N3 C14 1_555 1_555 1_555 113.2(3) yes
C12 N3 C14 1_555 1_555 1_555 112.3(3) yes
CL1 C1 C2 1_555 1_555 1_555 119.8(2) ?
CL1 C1 C6 1_555 1_555 1_555 118.8(2) ?
C2 C1 C6 1_555 1_555 1_555 121.4(3) ?
C1 C2 C3 1_555 1_555 1_555 122.0(3) ?
C2 C3 C4 1_555 1_555 1_555 116.9(3) ?
C2 C3 C8 1_555 1_555 1_555 117.1(2) ?
C4 C3 C8 1_555 1_555 1_555 126.0(3) ?
O1 C4 C3 1_555 1_555 1_555 116.9(3) yes
O1 C4 C5 1_555 1_555 1_555 122.5(3) yes
C3 C4 C5 1_555 1_555 1_555 120.7(3) yes
C4 C5 C6 1_555 1_555 1_555 122.3(3) ?
N1 C6 C1 1_555 1_555 1_555 123.1(3) ?
N1 C6 C5 1_555 1_555 1_555 120.3(3) ?
C1 C6 C5 1_555 1_555 1_555 116.6(3) ?
O2 C8 N2 1_555 1_555 1_555 121.2(3) yes
O2 C8 C3 1_555 1_555 1_555 120.1(3) yes
N2 C8 C3 1_555 1_555 1_555 118.7(3) yes
N2 C9 C10 1_555 1_555 1_555 113.2(3) yes
N2 C9 C12 1_555 1_555 1_555 109.7(3) yes
C10 C9 C12 1_555 1_555 1_555 103.4(2) yes
C9 C10 C11 1_555 1_555 1_555 105.8(3) yes
N3 C11 C10 1_555 1_555 1_555 103.4(2) yes
N3 C11 C13 1_555 1_555 1_555 113.1(2) yes
C10 C11 C13 1_555 1_555 1_555 113.7(3) yes
N3 C12 C9 1_555 1_555 1_555 103.9(2) yes
O3 C13 C11 1_555 1_555 1_555 111.3(3) yes
N3 C14 C15 1_555 1_555 1_555 113.6(4) yes
C13 O3 H3O 1_555 1_555 1_555 114(2) ?
C6 N1 H1NA 1_555 1_555 1_555 119.9 ?
C6 N1 H1NB 1_555 1_555 1_555 119.9 ?
H1NA N1 H1NB 1_555 1_555 1_555 120.2 ?
C8 N2 H2N 1_555 1_555 1_555 117.9 ?
C9 N2 H2N 1_555 1_555 1_555 117.9 ?
C1 C2 H2 1_555 1_555 1_555 119.0 ?
C3 C2 H2 1_555 1_555 1_555 119.0 ?
C4 C5 H5 1_555 1_555 1_555 118.8 ?
C6 C5 H5 1_555 1_555 1_555 118.9 ?
O1 C7 H7A 1_555 1_555 1_555 109.5 ?
O1 C7 H7B 1_555 1_555 1_555 109.5 ?
O1 C7 H7C 1_555 1_555 1_555 109.5 ?
H7A C7 H7B 1_555 1_555 1_555 109.5 ?
H7A C7 H7C 1_555 1_555 1_555 109.5 ?
H7B C7 H7C 1_555 1_555 1_555 109.4 ?
N2 C9 H9 1_555 1_555 1_555 110.1 ?
C10 C9 H9 1_555 1_555 1_555 110.1 ?
C12 C9 H9 1_555 1_555 1_555 110.1 ?
C9 C10 H10A 1_555 1_555 1_555 110.4 ?
C9 C10 H10B 1_555 1_555 1_555 110.4 ?
C11 C10 H10A 1_555 1_555 1_555 110.4 ?
C11 C10 H10B 1_555 1_555 1_555 110.3 ?
H10A C10 H10B 1_555 1_555 1_555 109.5 ?
N3 C11 H11 1_555 1_555 1_555 108.8 ?
C10 C11 H11 1_555 1_555 1_555 108.8 ?
C13 C11 H11 1_555 1_555 1_555 108.8 ?
N3 C12 H12A 1_555 1_555 1_555 110.9 ?
N3 C12 H12B 1_555 1_555 1_555 110.9 ?
C9 C12 H12A 1_555 1_555 1_555 110.8 ?
C9 C12 H12B 1_555 1_555 1_555 110.8 ?
H12A C12 H12B 1_555 1_555 1_555 109.5 ?
O3 C13 H13A 1_555 1_555 1_555 109.0 ?
O3 C13 H13B 1_555 1_555 1_555 109.1 ?
C11 C13 H13A 1_555 1_555 1_555 109.0 ?
C11 C13 H13B 1_555 1_555 1_555 109.0 ?
H13A C13 H13B 1_555 1_555 1_555 109.4 ?
N3 C14 H14A 1_555 1_555 1_555 108.4 ?
N3 C14 H14B 1_555 1_555 1_555 108.5 ?
C15 C14 H14A 1_555 1_555 1_555 108.3 ?
C15 C14 H14B 1_555 1_555 1_555 108.5 ?
H14A C14 H14B 1_555 1_555 1_555 109.5 ?
C14 C15 H15A 1_555 1_555 1_555 109.2 ?
C14 C15 H15B 1_555 1_555 1_555 109.5 ?
C14 C15 H15C 1_555 1_555 1_555 109.3 ?
H15A C15 H15B 1_555 1_555 1_555 109.6 ?
H15A C15 H15C 1_555 1_555 1_555 109.4 ?
H15B C15 H15C 1_555 1_555 1_555 109.8 ?

loop_
_geom_bond_atom_site_label_1
_geom_bond_atom_site_label_2
_geom_bond_site_symmetry_1
_geom_bond_site_symmetry_2
_geom_bond_distance
_geom_bond_publ_flag
CL1 C1 1_555 1_555 1.745(3) yes
O1 C4 1_555 1_555 1.364(4) yes
O1 C7 1_555 1_555 1.415(4) yes
O2 C8 1_555 1_555 1.243(3) yes
O3 C13 1_555 1_555 1.416(4) yes
N1 C6 1_555 1_555 1.351(4) yes
N2 C8 1_555 1_555 1.326(4) yes
N2 C9 1_555 1_555 1.456(4) yes
N3 C11 1_555 1_555 1.465(4) yes
N3 C12 1_555 1_555 1.458(4) yes
N3 C14 1_555 1_555 1.457(4) yes
C1 C2 1_555 1_555 1.370(4) ?
C1 C6 1_555 1_555 1.397(4) ?
C2 C3 1_555 1_555 1.389(4) ?
C3 C4 1_555 1_555 1.402(4) ?
C3 C8 1_555 1_555 1.494(4) yes
C4 C5 1_555 1_555 1.379(4) ?
C5 C6 1_555 1_555 1.387(5) ?
C9 C10 1_555 1_555 1.525(4) yes
C9 C12 1_555 1_555 1.512(4) yes
C10 C11 1_555 1_555 1.526(4) yes
C11 C13 1_555 1_555 1.509(4) yes
C14 C15 1_555 1_555 1.497(6) yes
O3 H3O 1_555 1_555 1.07(5) ?
N1 H1NA 1_555 1_555 0.949 ?
N1 H1NB 1_555 1_555 0.950 ?
N2 H2N 1_555 1_555 0.946 ?
C2 H2 1_555 1_555 0.950 ?
C5 H5 1_555 1_555 0.950 ?
C7 H7A 1_555 1_555 0.950 ?
C7 H7B 1_555 1_555 0.950 ?
C7 H7C 1_555 1_555 0.951 ?
C9 H9 1_555 1_555 0.950 ?
C10 H10A 1_555 1_555 0.950 ?
C10 H10B 1_555 1_555 0.951 ?
C11 H11 1_555 1_555 0.950 ?
C12 H12A 1_555 1_555 0.951 ?
C12 H12B 1_555 1_555 0.950 ?
C13 H13A 1_555 1_555 0.951 ?
C13 H13B 1_555 1_555 0.950 ?
C14 H14A 1_555 1_555 0.951 ?
C14 H14B 1_555 1_555 0.949 ?
C15 H15A 1_555 1_555 0.952 ?
C15 H15B 1_555 1_555 0.947 ?
C15 H15C 1_555 1_555 0.949 ?

loop_
_geom_contact_atom_site_label_1
_geom_contact_atom_site_label_2
_geom_contact_distance
_geom_contact_site_symmetry_1
_geom_contact_site_symmetry_2
CL1 C7 3.521(4) 1_555 3_446
CL1 C8 3.541(3) 1_555 1_554
O2 O3 2.847(3) 1_555 2_444
O2 N1 2.951(4) 1_555 3_446
O2 C5 3.466(4) 1_555 3_446
O2 C13 3.583(4) 1_555 2_444
O2 C6 3.587(4) 1_555 3_446
O3 N1 2.944(4) 1_555 4_545
O3 C5 3.518(4) 1_555 4_546
N1 C7 3.565(7) 1_555 1_554
C2 C12 3.424(4) 1_555 1_554
C3 C12 3.453(4) 1_555 1_554

loop_
_geom_hbond_atom_site_label_D
_geom_hbond_atom_site_label_H
_geom_hbond_atom_site_label_A
_geom_hbond_site_symmetry_A
_geom_hbond_distance_DH
_geom_hbond_distance_HA
_geom_hbond_distance_DA
_geom_hbond_angle_DHA
_geom_hbond_publ_flag
N2 H2N O1 1_555 0.946 1.892 2.628(2) 132.8 yes
O3 H3O O2 2_445 1.07(5) 1.78(5) 2.847(3) 173(4) yes
N1 H1NA O2 3_546 0.949 2.184 2.951(2) 137.1 yes
N1 H1NB O3 4_555 0.950 2.135 2.944(3) 142.3 yes

loop_
_geom_torsion_atom_site_label_1
_geom_torsion_atom_site_label_2
_geom_torsion_atom_site_label_3
_geom_torsion_atom_site_label_4
_geom_torsion_site_symmetry_1
_geom_torsion_site_symmetry_2
_geom_torsion_site_symmetry_3
_geom_torsion_site_symmetry_4
_geom_torsion
_geom_torsion_publ_flag
CL1 C1 C2 C3 1_555 1_555 1_555 1_555 179.2(2) ?
CL1 C1 C6 N1 1_555 1_555 1_555 1_555 1.3(4) ?
CL1 C1 C6 C5 1_555 1_555 1_555 1_555 -178.6(2) ?
O1 C4 C3 C2 1_555 1_555 1_555 1_555 -177.6(3) ?
O1 C4 C3 C8 1_555 1_555 1_555 1_555 4.1(4) ?
O1 C4 C5 C6 1_555 1_555 1_555 1_555 178.2(3) ?
O2 C8 N2 C9 1_555 1_555 1_555 1_555 -4.5(4) yes
O2 C8 C3 C2 1_555 1_555 1_555 1_555 -7.9(4) ?
O2 C8 C3 C4 1_555 1_555 1_555 1_555 170.4(3) yes
O3 C13 C11 N3 1_555 1_555 1_555 1_555 -175.2(3) ?
O3 C13 C11 C10 1_555 1_555 1_555 1_555 -57.6(3) ?
N1 C6 C1 C2 1_555 1_555 1_555 1_555 -176.6(3) ?
N1 C6 C5 C4 1_555 1_555 1_555 1_555 178.8(3) ?
N2 C8 C3 C2 1_555 1_555 1_555 1_555 171.8(3) ?
N2 C8 C3 C4 1_555 1_555 1_555 1_555 -9.9(4) yes
N2 C9 C10 C11 1_555 1_555 1_555 1_555 112.6(3) ?
N2 C9 C12 N3 1_555 1_555 1_555 1_555 -90.1(3) ?
N3 C11 C10 C9 1_555 1_555 1_555 1_555 -20.6(3) yes
N3 C12 C9 C10 1_555 1_555 1_555 1_555 30.9(3) yes
C1 C2 C3 C4 1_555 1_555 1_555 1_555 0.0(4) ?
C1 C2 C3 C8 1_555 1_555 1_555 1_555 178.5(2) ?
C1 C6 C5 C4 1_555 1_555 1_555 1_555 -1.3(5) ?
C2 C1 C6 C5 1_555 1_555 1_555 1_555 3.6(4) ?
C2 C3 C4 C5 1_555 1_555 1_555 1_555 2.3(4) ?
C3 C2 C1 C6 1_555 1_555 1_555 1_555 -3.0(4) ?
C3 C4 O1 C7 1_555 1_555 1_555 1_555 -176.4(3) ?
C3 C4 C5 C6 1_555 1_555 1_555 1_555 -1.6(5) ?
C3 C8 N2 C9 1_555 1_555 1_555 1_555 175.8(3) ?
C5 C4 O1 C7 1_555 1_555 1_555 1_555 3.7(5) ?
C5 C4 C3 C8 1_555 1_555 1_555 1_555 -176.1(3) ?
C8 N2 C9 C10 1_555 1_555 1_555 1_555 82.6(3) yes
C8 N2 C9 C12 1_555 1_555 1_555 1_555 -162.5(3) yes
C9 C10 C11 C13 1_555 1_555 1_555 1_555 -143.7(3) ?
C9 C12 N3 C11 1_555 1_555 1_555 1_555 -45.2(3) ?
C9 C12 N3 C14 1_555 1_555 1_555 1_555 -167.7(3) ?
C10 C11 N3 C12 1_555 1_555 1_555 1_555 40.5(3) ?
C10 C11 N3 C14 1_555 1_555 1_555 1_555 162.4(3) ?
C11 N3 C14 C15 1_555 1_555 1_555 1_555 178.9(4) ?
C11 C10 C9 C12 1_555 1_555 1_555 1_555 -6.1(3) yes
C12 N3 C11 C13 1_555 1_555 1_555 1_555 163.9(2) ?
C12 N3 C14 C15 1_555 1_555 1_555 1_555 -64.3(5) ?
C13 C11 N3 C14 1_555 1_555 1_555 1_555 -74.2(3) ?
